data_4501339
loop_
_publ_author_name
'Yang, Yan'
'Du, Peng'
'Ma, Jian-Fang'
'Kan, Wei-Qiu'
'Liu, Bo'
'Yang, Jin'

_publ_section_title
;
 A Series of Metal--Organic Frameworks Based on Different Salicylic
 Derivatives and 1,1&#x2032;-(1,4-Butanediyl)bis(imidazole) Ligand:
 Syntheses, Structures, and Luminescent Properties
;
_journal_issue 12
_journal_name_full 'Crystal Growth &amp; Design'
_journal_page_first 5540
_journal_paper_doi 10.1021/cg201118x
_journal_volume 11
_journal_year 2011
_chemical_formula_moiety 'C34 H34 Cd2 N10 O10 , 2H2O'
_chemical_formula_sum 'C34 H38 Cd2 N10 O12'
_chemical_formula_weight 1003.54
_chemical_name_systematic
;
 ?
;
_space_group_IT_number 15
_symmetry_cell_setting monoclinic
_symmetry_space_group_name_Hall '-C 2yc'
_symmetry_space_group_name_H-M 'C 1 2/c 1'
_atom_sites_solution_hydrogens geom
_atom_sites_solution_primary direct
_atom_sites_solution_secondary difmap
_audit_creation_method SHELXL-97
_cell_angle_alpha 90.00
_cell_angle_beta 118.590(5)
_cell_angle_gamma 90.00
_cell_formula_units_Z 8
_cell_length_a 24.4367(9)
_cell_length_b 15.4726(5)
_cell_length_c 23.1895(9)
_cell_measurement_reflns_used 7928
_cell_measurement_temperature 293(2)
_cell_measurement_theta_max 29.1811
_cell_measurement_theta_min 2.8414
_cell_volume 7698.8(6)
_computing_cell_refinement CrysAlis
_computing_data_collection 'CrysAlis (Oxford Diffraction, 2006)'
_computing_data_reduction CrysAlis
_computing_structure_refinement 'SHELXL-97 (Sheldrick, 2008)'
_computing_structure_solution 'SHELXS-97 (Sheldrick, 1997)'
_diffrn_ambient_temperature 293(2)
_diffrn_detector_area_resol_mean 10.2375
_diffrn_measured_fraction_theta_full 0.996
_diffrn_measured_fraction_theta_max 0.996
_diffrn_measurement_device_type 'Oxford Diffraction Gemini R Ultra'
_diffrn_measurement_method '\w scan'
_diffrn_radiation_monochromator graphite
_diffrn_radiation_source 'fine-focus sealed tube'
_diffrn_radiation_type MoK\a
_diffrn_radiation_wavelength 0.71073
_diffrn_reflns_av_R_equivalents 0.0268
_diffrn_reflns_av_sigmaI/netI 0.0516
_diffrn_reflns_limit_h_max 27
_diffrn_reflns_limit_h_min -29
_diffrn_reflns_limit_k_max 14
_diffrn_reflns_limit_k_min -18
_diffrn_reflns_limit_l_max 24
_diffrn_reflns_limit_l_min -27
_diffrn_reflns_number 15615
_diffrn_reflns_theta_full 25.00
_diffrn_reflns_theta_max 25.03
_diffrn_reflns_theta_min 2.85
_exptl_absorpt_coefficient_mu 1.181
_exptl_absorpt_correction_T_max 1.00000
_exptl_absorpt_correction_T_min 0.97703
_exptl_absorpt_correction_type multi-scan
_exptl_absorpt_process_details
;
CrysAlis (Oxford Diffraction, 2006)
;
_exptl_crystal_colour colorless
_exptl_crystal_density_diffrn 1.732
_exptl_crystal_density_method 'not measured'
_exptl_crystal_description block
_exptl_crystal_F_000 4032
_exptl_crystal_size_max 0.24
_exptl_crystal_size_mid 0.18
_exptl_crystal_size_min 0.16
_refine_diff_density_max 0.669
_refine_diff_density_min -0.321
_refine_diff_density_rms 0.065
_refine_ls_extinction_method none
_refine_ls_goodness_of_fit_ref 0.869
_refine_ls_hydrogen_treatment mixed
_refine_ls_matrix_type full
_refine_ls_number_parameters 529
_refine_ls_number_reflns 6765
_refine_ls_number_restraints 6
_refine_ls_restrained_S_all 0.890
_refine_ls_R_factor_all 0.0422
_refine_ls_R_factor_gt 0.0248
_refine_ls_shift/su_max 0.004
_refine_ls_shift/su_mean 0.000
_refine_ls_structure_factor_coef Fsqd
_refine_ls_weighting_details 'calc w=1/[\s^2^(Fo^2^)+(0.0265P)^2^+0.0000P] where P=(Fo^2^+2Fc^2^)/3'
_refine_ls_weighting_scheme calc
_refine_ls_wR_factor_gt 0.0523
_refine_ls_wR_factor_ref 0.0541
_reflns_number_gt 4795
_reflns_number_total 6765
_reflns_threshold_expression >2\s(I)
_cod_data_source_file cg201118x_si_002.cif
_cod_data_source_block Compound-12
_cod_original_cell_volume 7698.8(5)
_cod_original_sg_symbol_Hall '-C 2yc '
_cod_database_code 4501339

loop_
_symmetry_equiv_pos_as_xyz
'x, y, z'
'-x, y, -z+1/2'
'x+1/2, y+1/2, z'
'-x+1/2, y+1/2, -z+1/2'
'-x, -y, -z'
'x, -y, z-1/2'
'-x+1/2, -y+1/2, -z'
'x+1/2, -y+1/2, z-1/2'

loop_
_atom_site_label
_atom_site_type_symbol
_atom_site_fract_x
_atom_site_fract_y
_atom_site_fract_z
_atom_site_U_iso_or_equiv
_atom_site_adp_type
_atom_site_occupancy
_atom_site_symmetry_multiplicity
_atom_site_calc_flag
_atom_site_refinement_flags
Cd1 Cd 0.335190(10) 0.303858(16) 0.252078(12) 0.02763(7) Uani 1 1 d .
Cd2 Cd 0.255672(10) 0.552274(16) 0.265247(11) 0.02585(7) Uani 1 1 d .
C1 C 0.43862(14) 0.2179(2) 0.38597(16) 0.0361(9) Uani 1 1 d .
H1 H 0.4517 0.1864 0.3606 0.043 Uiso 1 1 calc R
C2 C 0.43163(17) 0.2658(3) 0.46980(19) 0.0532(11) Uani 1 1 d .
H2 H 0.4380 0.2749 0.5122 0.064 Uiso 1 1 calc R
C3 C 0.38916(16) 0.3049(3) 0.41474(19) 0.0496(10) Uani 1 1 d .
H3 H 0.3609 0.3464 0.4130 0.059 Uiso 1 1 calc R
C4 C 0.51278(15) 0.1495(3) 0.49392(17) 0.0490(10) Uani 1 1 d .
H4A H 0.5080 0.0958 0.4704 0.059 Uiso 1 1 calc R
H4B H 0.5078 0.1369 0.5321 0.059 Uiso 1 1 calc R
C5 C 0.57835(14) 0.1851(3) 0.51668(16) 0.0448(10) Uani 1 1 d .
H5A H 0.5809 0.2429 0.5341 0.054 Uiso 1 1 calc R
H5B H 0.6082 0.1491 0.5520 0.054 Uiso 1 1 calc R
C6 C 0.59623(14) 0.1886(3) 0.46238(16) 0.0460(10) Uani 1 1 d .
H6A H 0.5993 0.1300 0.4494 0.055 Uiso 1 1 calc R
H6B H 0.5631 0.2172 0.4246 0.055 Uiso 1 1 calc R
C7 C 0.65695(14) 0.2350(3) 0.48047(17) 0.0474(10) Uani 1 1 d .
H7A H 0.6651 0.2328 0.4434 0.057 Uiso 1 1 calc R
H7B H 0.6528 0.2952 0.4893 0.057 Uiso 1 1 calc R
C8 C 0.73607(15) 0.2267(2) 0.59951(17) 0.0403(9) Uani 1 1 d .
H8 H 0.7243 0.2777 0.6117 0.048 Uiso 1 1 calc R
C9 C 0.78302(15) 0.1101(2) 0.60385(18) 0.0450(9) Uani 1 1 d .
H9 H 0.8108 0.0640 0.6197 0.054 Uiso 1 1 calc R
C10 C 0.73941(16) 0.1214(2) 0.54013(19) 0.0468(10) Uani 1 1 d .
H10 H 0.7312 0.0848 0.5051 0.056 Uiso 1 1 calc R
C11 C 0.36385(15) 0.5761(2) 0.41675(16) 0.0410(9) Uani 1 1 d .
H11 H 0.3849 0.6090 0.4000 0.049 Uiso 1 1 calc R
C12 C 0.34455(17) 0.5059(3) 0.48538(18) 0.0522(11) Uani 1 1 d .
H12 H 0.3479 0.4804 0.5232 0.063 Uiso 1 1 calc R
C13 C 0.29467(16) 0.5036(3) 0.42450(18) 0.0510(10) Uani 1 1 d .
H13 H 0.2573 0.4758 0.4139 0.061 Uiso 1 1 calc R
C14 C 0.45294(15) 0.5691(3) 0.53133(16) 0.0500(11) Uani 1 1 d .
H14A H 0.4544 0.5692 0.5739 0.060 Uiso 1 1 calc R
H14B H 0.4658 0.6258 0.5245 0.060 Uiso 1 1 calc R
C15 C 0.49818(15) 0.5018(3) 0.53146(15) 0.0459(10) Uani 1 1 d .
H15A H 0.5394 0.5141 0.5674 0.055 Uiso 1 1 calc R
H15B H 0.4857 0.4455 0.5395 0.055 Uiso 1 1 calc R
C16 C 0.24110(15) 0.5981(3) 0.12515(16) 0.0415(9) Uani 1 1 d .
H16 H 0.2824 0.6164 0.1474 0.050 Uiso 1 1 calc R
C17 C 0.14836(16) 0.5700(3) 0.04622(17) 0.0520(11) Uani 1 1 d .
H17 H 0.1136 0.5646 0.0050 0.062 Uiso 1 1 calc R
C18 C 0.15284(15) 0.5469(3) 0.10426(17) 0.0448(9) Uani 1 1 d .
H18 H 0.1208 0.5225 0.1096 0.054 Uiso 1 1 calc R
C19 C 0.22460(18) 0.6384(3) 0.01383(18) 0.0561(11) Uani 1 1 d .
H19A H 0.1921 0.6275 -0.0307 0.067 Uiso 1 1 calc R
H19B H 0.2619 0.6086 0.0199 0.067 Uiso 1 1 calc R
C20 C 0.23742(17) 0.7334(3) 0.02227(18) 0.0480(10) Uani 1 1 d .
H20A H 0.2675 0.7452 0.0676 0.058 Uiso 1 1 calc R
H20B H 0.1993 0.7639 0.0124 0.058 Uiso 1 1 calc R
C21 C 0.41540(12) 0.5583(2) 0.29129(13) 0.0241(7) Uani 1 1 d .
C22 C 0.38619(13) 0.6385(2) 0.29168(14) 0.0255(7) Uani 1 1 d .
C23 C 0.42603(14) 0.7121(2) 0.31657(16) 0.0369(9) Uani 1 1 d .
H23 H 0.4085 0.7649 0.3180 0.044 Uiso 1 1 calc R
C24 C 0.48833(15) 0.7085(2) 0.33824(17) 0.0399(9) Uani 1 1 d .
H24 H 0.5130 0.7575 0.3549 0.048 Uiso 1 1 calc R
C25 C 0.51465(13) 0.6304(2) 0.33507(15) 0.0293(8) Uani 1 1 d .
C26 C 0.47890(13) 0.5572(2) 0.31221(13) 0.0269(7) Uani 1 1 d .
H26 H 0.4977 0.5057 0.3107 0.032 Uiso 1 1 calc R
C27 C 0.38316(13) 0.4723(2) 0.27241(14) 0.0273(7) Uani 1 1 d .
C28 C 0.12305(12) 0.5489(2) 0.29216(14) 0.0241(7) Uani 1 1 d .
C29 C 0.14882(13) 0.4677(2) 0.28628(15) 0.0259(7) Uani 1 1 d .
C30 C 0.13068(15) 0.3929(2) 0.30830(18) 0.0409(9) Uani 1 1 d .
H30 H 0.1476 0.3399 0.3062 0.049 Uiso 1 1 calc R
C31 C 0.08956(15) 0.3953(2) 0.33242(17) 0.0412(9) Uani 1 1 d .
H31 H 0.0790 0.3450 0.3468 0.049 Uiso 1 1 calc R
C32 C 0.06374(13) 0.4740(2) 0.33513(15) 0.0293(8) Uani 1 1 d .
C33 C 0.07977(13) 0.5493(2) 0.31497(14) 0.0273(7) Uani 1 1 d .
H33 H 0.0613 0.6012 0.3167 0.033 Uiso 1 1 calc R
C34 C 0.13805(14) 0.6360(2) 0.27434(14) 0.0262(7) Uani 1 1 d .
N1 N 0.39351(12) 0.27495(19) 0.36178(13) 0.0363(7) Uani 1 1 d .
N2 N 0.46372(11) 0.20993(19) 0.45112(13) 0.0364(7) Uani 1 1 d .
N3 N 0.70997(11) 0.1974(2) 0.53799(13) 0.0368(7) Uani 1 1 d .
N4 N 0.78027(12) 0.17546(18) 0.64100(13) 0.0375(7) Uani 1 1 d .
N5 N 0.30664(12) 0.5475(2) 0.38108(13) 0.0400(7) Uani 1 1 d .
N6 N 0.38860(12) 0.5528(2) 0.47995(12) 0.0408(7) Uani 1 1 d .
N7 N 0.21107(11) 0.56438(19) 0.15414(12) 0.0360(7) Uani 1 1 d .
N8 N 0.20526(13) 0.6030(2) 0.05997(13) 0.0423(7) Uani 1 1 d .
N9 N 0.58093(12) 0.6259(2) 0.35938(14) 0.0426(8) Uani 1 1 d .
N10 N 0.01936(13) 0.4771(2) 0.35915(14) 0.0371(7) Uani 1 1 d .
O1 O 0.33119(9) 0.46024(14) 0.27048(11) 0.0346(6) Uani 1 1 d .
O2 O 0.40952(10) 0.41095(16) 0.26086(12) 0.0427(6) Uani 1 1 d .
O3 O 0.32740(9) 0.64902(14) 0.27183(11) 0.0349(6) Uani 1 1 d .
O4 O 0.60495(10) 0.55641(19) 0.35930(12) 0.0502(7) Uani 1 1 d .
O5 O 0.61243(11) 0.6917(2) 0.38092(19) 0.0942(12) Uani 1 1 d .
O6 O 0.18679(9) 0.64724(14) 0.26901(10) 0.0324(5) Uani 1 1 d .
O7 O 0.10237(10) 0.69741(15) 0.26633(12) 0.0397(6) Uani 1 1 d .
O8 O 0.18625(10) 0.45791(14) 0.26209(11) 0.0374(6) Uani 1 1 d .
O9 O -0.00715(11) 0.54489(18) 0.35710(13) 0.0533(7) Uani 1 1 d .
O10 O 0.00952(14) 0.4108(2) 0.38210(15) 0.0709(9) Uani 1 1 d .
O1W O 0.24314(12) 0.30212(19) 0.26074(17) 0.0549(8) Uani 1 1 d .
O2W O 0.54332(18) 0.3309(3) 0.33412(18) 0.1269(15) Uani 1 1 d U
H1A H 0.226(4) 0.275(5) 0.240(4) 0.190 Uiso 1 1 d .
H1B H 0.226(3) 0.343(5) 0.261(4) 0.190 Uiso 1 1 d .

loop_
_atom_site_aniso_label
_atom_site_aniso_U_11
_atom_site_aniso_U_22
_atom_site_aniso_U_33
_atom_site_aniso_U_23
_atom_site_aniso_U_13
_atom_site_aniso_U_12
Cd1 0.02638(12) 0.01920(14) 0.03628(14) -0.00449(11) 0.01416(10) -0.00127(10)
Cd2 0.02538(12) 0.02398(14) 0.02998(13) 0.00259(12) 0.01468(9) 0.00004(10)
C1 0.0335(18) 0.040(3) 0.037(2) -0.0014(17) 0.0182(16) 0.0006(16)
C2 0.054(2) 0.071(3) 0.038(2) -0.008(2) 0.025(2) 0.003(2)
C3 0.041(2) 0.057(3) 0.056(3) -0.014(2) 0.027(2) 0.007(2)
C4 0.046(2) 0.058(3) 0.041(2) 0.017(2) 0.0197(17) 0.001(2)
C5 0.040(2) 0.051(3) 0.032(2) 0.0059(19) 0.0079(16) 0.0029(18)
C6 0.0334(18) 0.064(3) 0.034(2) 0.005(2) 0.0111(16) 0.0025(19)
C7 0.036(2) 0.061(3) 0.037(2) 0.008(2) 0.0119(17) 0.0049(19)
C8 0.0365(19) 0.035(2) 0.042(2) -0.0015(19) 0.0128(17) 0.0063(17)
C9 0.042(2) 0.036(2) 0.050(2) 0.003(2) 0.0160(18) 0.0100(17)
C10 0.051(2) 0.039(3) 0.049(2) -0.0117(19) 0.0225(19) 0.0018(19)
C11 0.045(2) 0.045(3) 0.031(2) 0.0067(17) 0.0164(17) 0.0076(18)
C12 0.052(2) 0.072(3) 0.038(2) 0.016(2) 0.0262(19) 0.012(2)
C13 0.044(2) 0.067(3) 0.043(2) 0.014(2) 0.0221(19) 0.006(2)
C14 0.049(2) 0.067(3) 0.0244(19) -0.0020(19) 0.0100(16) 0.007(2)
C15 0.040(2) 0.061(3) 0.0282(19) 0.0035(19) 0.0097(16) 0.0092(19)
C16 0.0344(19) 0.054(3) 0.033(2) 0.0045(19) 0.0132(16) 0.0009(18)
C17 0.040(2) 0.071(3) 0.033(2) 0.000(2) 0.0075(16) -0.001(2)
C18 0.0338(19) 0.057(3) 0.041(2) 0.004(2) 0.0157(16) -0.0048(18)
C19 0.071(3) 0.070(4) 0.038(2) 0.006(2) 0.035(2) 0.007(2)
C20 0.048(2) 0.062(3) 0.041(2) 0.017(2) 0.0272(18) 0.016(2)
C21 0.0242(16) 0.025(2) 0.0218(16) 0.0006(15) 0.0099(12) -0.0033(14)
C22 0.0268(17) 0.022(2) 0.0279(18) 0.0010(14) 0.0133(14) -0.0009(14)
C23 0.041(2) 0.018(2) 0.050(2) 0.0003(17) 0.0209(17) -0.0020(15)
C24 0.0324(19) 0.029(2) 0.049(2) -0.0040(18) 0.0125(16) -0.0133(16)
C25 0.0216(16) 0.032(2) 0.0331(19) 0.0011(16) 0.0122(14) -0.0066(15)
C26 0.0318(17) 0.024(2) 0.0247(16) 0.0054(16) 0.0138(13) 0.0034(15)
C27 0.0283(18) 0.025(2) 0.0270(18) -0.0003(14) 0.0124(14) 0.0001(15)
C28 0.0242(15) 0.0219(19) 0.0272(16) 0.0021(15) 0.0130(13) -0.0015(14)
C29 0.0221(15) 0.020(2) 0.0339(18) -0.0015(14) 0.0123(14) -0.0037(13)
C30 0.047(2) 0.020(2) 0.066(3) 0.0027(19) 0.0356(19) -0.0004(16)
C31 0.053(2) 0.023(2) 0.059(2) 0.0071(19) 0.0364(19) -0.0059(17)
C32 0.0322(18) 0.029(2) 0.0351(19) 0.0017(15) 0.0232(15) -0.0042(15)
C33 0.0284(16) 0.0260(19) 0.0267(17) -0.0018(16) 0.0126(13) 0.0003(15)
C34 0.0322(18) 0.021(2) 0.0250(18) 0.0031(14) 0.0129(14) 0.0018(15)
N1 0.0321(15) 0.037(2) 0.0385(17) -0.0051(14) 0.0158(13) 0.0037(13)
N2 0.0321(15) 0.045(2) 0.0323(17) 0.0041(14) 0.0160(13) -0.0019(14)
N3 0.0329(15) 0.0361(19) 0.0364(18) 0.0022(15) 0.0127(13) 0.0015(14)
N4 0.0353(15) 0.032(2) 0.0386(17) -0.0006(15) 0.0121(13) 0.0045(13)
N5 0.0339(16) 0.052(2) 0.0313(16) 0.0065(16) 0.0134(13) 0.0132(15)
N6 0.0404(16) 0.052(2) 0.0268(16) 0.0033(16) 0.0133(13) 0.0114(15)
N7 0.0335(15) 0.043(2) 0.0333(16) 0.0061(14) 0.0174(13) -0.0004(13)
N8 0.0485(18) 0.049(2) 0.0308(17) 0.0045(15) 0.0198(14) 0.0029(15)
N9 0.0299(16) 0.045(2) 0.0462(19) 0.0092(17) 0.0131(14) -0.0044(16)
N10 0.0435(17) 0.035(2) 0.0424(18) -0.0060(15) 0.0283(14) -0.0097(15)
O1 0.0287(12) 0.0231(14) 0.0556(15) -0.0044(12) 0.0231(11) -0.0020(10)
O2 0.0420(13) 0.0241(14) 0.0731(18) -0.0130(13) 0.0365(13) -0.0069(11)
O3 0.0253(12) 0.0251(14) 0.0539(15) 0.0023(12) 0.0187(10) 0.0015(10)
O4 0.0314(13) 0.059(2) 0.0560(16) 0.0002(15) 0.0178(12) 0.0028(13)
O5 0.0320(14) 0.051(2) 0.164(3) -0.001(2) 0.0179(18) -0.0185(15)
O6 0.0328(12) 0.0243(14) 0.0471(14) 0.0077(11) 0.0247(11) -0.0005(10)
O7 0.0405(12) 0.0231(14) 0.0679(17) 0.0103(13) 0.0360(12) 0.0052(12)
O8 0.0405(13) 0.0233(14) 0.0643(16) -0.0048(12) 0.0380(12) -0.0055(11)
O9 0.0569(16) 0.0475(19) 0.0752(19) -0.0031(16) 0.0476(15) 0.0013(14)
O10 0.107(2) 0.0477(19) 0.105(2) 0.0103(18) 0.089(2) -0.0093(17)
O1W 0.0457(15) 0.0263(16) 0.105(3) -0.0091(16) 0.0465(16) -0.0030(13)
O2W 0.129(3) 0.182(4) 0.087(2) 0.036(2) 0.065(2) 0.049(3)

loop_
_atom_type_symbol
_atom_type_description
_atom_type_scat_dispersion_real
_atom_type_scat_dispersion_imag
_atom_type_scat_source
C C 0.0033 0.0016 'International Tables Vol C Tables 4.2.6.8 and 6.1.1.4'
H H 0.0000 0.0000 'International Tables Vol C Tables 4.2.6.8 and 6.1.1.4'
N N 0.0061 0.0033 'International Tables Vol C Tables 4.2.6.8 and 6.1.1.4'
O O 0.0106 0.0060 'International Tables Vol C Tables 4.2.6.8 and 6.1.1.4'
Cd Cd -0.8075 1.2024 'International Tables Vol C Tables 4.2.6.8 and 6.1.1.4'

loop_
_geom_angle_atom_site_label_1
_geom_angle_atom_site_label_2
_geom_angle_atom_site_label_3
_geom_angle
_geom_angle_site_symmetry_1
_geom_angle_site_symmetry_3
N4 Cd1 N1 175.91(10) 8_455 .
N4 Cd1 O1W 91.61(11) 8_455 .
N1 Cd1 O1W 90.87(11) . .
N4 Cd1 O2 90.65(9) 8_455 .
N1 Cd1 O2 89.84(9) . .
O1W Cd1 O2 135.91(9) . .
N4 Cd1 O7 88.64(9) 8_455 4_545
N1 Cd1 O7 87.32(9) . 4_545
O1W Cd1 O7 135.83(9) . 4_545
O2 Cd1 O7 88.24(7) . 4_545
N4 Cd1 O1 90.41(9) 8_455 .
N1 Cd1 O1 93.13(9) . .
O1W Cd1 O1 82.98(8) . .
O2 Cd1 O1 52.97(7) . .
O7 Cd1 O1 141.19(7) 4_545 .
N4 Cd1 O6 87.69(9) 8_455 4_545
N1 Cd1 O6 89.37(9) . 4_545
O1W Cd1 O6 83.10(8) . 4_545
O2 Cd1 O6 140.99(7) . 4_545
O7 Cd1 O6 52.77(7) 4_545 4_545
O1 Cd1 O6 165.89(6) . 4_545
O8 Cd2 O3 178.21(8) . .
O8 Cd2 O6 81.80(8) . .
O3 Cd2 O6 97.74(8) . .
O8 Cd2 N7 94.16(9) . .
O3 Cd2 N7 87.57(9) . .
O6 Cd2 N7 91.61(9) . .
O8 Cd2 O1 100.21(8) . .
O3 Cd2 O1 80.12(7) . .
O6 Cd2 O1 175.03(8) . .
N7 Cd2 O1 92.78(9) . .
O8 Cd2 N5 89.76(9) . .
O3 Cd2 N5 88.50(9) . .
O6 Cd2 N5 88.48(8) . .
N7 Cd2 N5 176.05(10) . .
O1 Cd2 N5 86.98(8) . .
N1 C1 N2 112.5(3) . .
N1 C1 H1 123.7 . .
N2 C1 H1 123.7 . .
C3 C2 N2 106.4(3) . .
C3 C2 H2 126.8 . .
N2 C2 H2 126.8 . .
C2 C3 N1 110.2(3) . .
C2 C3 H3 124.9 . .
N1 C3 H3 124.9 . .
N2 C4 C5 112.7(3) . .
N2 C4 H4A 109.1 . .
C5 C4 H4A 109.1 . .
N2 C4 H4B 109.1 . .
C5 C4 H4B 109.1 . .
H4A C4 H4B 107.8 . .
C6 C5 C4 113.4(3) . .
C6 C5 H5A 108.9 . .
C4 C5 H5A 108.9 . .
C6 C5 H5B 108.9 . .
C4 C5 H5B 108.9 . .
H5A C5 H5B 107.7 . .
C7 C6 C5 114.8(3) . .
C7 C6 H6A 108.6 . .
C5 C6 H6A 108.6 . .
C7 C6 H6B 108.6 . .
C5 C6 H6B 108.6 . .
H6A C6 H6B 107.5 . .
N3 C7 C6 112.8(3) . .
N3 C7 H7A 109.0 . .
C6 C7 H7A 109.0 . .
N3 C7 H7B 109.0 . .
C6 C7 H7B 109.0 . .
H7A C7 H7B 107.8 . .
N4 C8 N3 112.6(3) . .
N4 C8 H8 123.7 . .
N3 C8 H8 123.7 . .
N4 C9 C10 110.2(3) . .
N4 C9 H9 124.9 . .
C10 C9 H9 124.9 . .
C9 C10 N3 106.0(3) . .
C9 C10 H10 127.0 . .
N3 C10 H10 127.0 . .
N5 C11 N6 112.6(3) . .
N5 C11 H11 123.7 . .
N6 C11 H11 123.7 . .
N6 C12 C13 106.0(3) . .
N6 C12 H12 127.0 . .
C13 C12 H12 127.0 . .
C12 C13 N5 110.8(3) . .
C12 C13 H13 124.6 . .
N5 C13 H13 124.6 . .
N6 C14 C15 112.3(3) . .
N6 C14 H14A 109.1 . .
C15 C14 H14A 109.1 . .
N6 C14 H14B 109.1 . .
C15 C14 H14B 109.1 . .
H14A C14 H14B 107.9 . .
C15 C15 C14 113.9(4) 5_666 .
C15 C15 H15A 108.8 5_666 .
C14 C15 H15A 108.8 . .
C15 C15 H15B 108.8 5_666 .
C14 C15 H15B 108.8 . .
H15A C15 H15B 107.7 . .
N7 C16 N8 112.0(3) . .
N7 C16 H16 124.0 . .
N8 C16 H16 124.0 . .
C18 C17 N8 106.2(3) . .
C18 C17 H17 126.9 . .
N8 C17 H17 126.9 . .
C17 C18 N7 110.4(3) . .
C17 C18 H18 124.8 . .
N7 C18 H18 124.8 . .
N8 C19 C20 113.1(3) . .
N8 C19 H19A 109.0 . .
C20 C19 H19A 109.0 . .
N8 C19 H19B 109.0 . .
C20 C19 H19B 109.0 . .
H19A C19 H19B 107.8 . .
C19 C20 C20 111.8(4) . 7_565
C19 C20 H20A 109.3 . .
C20 C20 H20A 109.3 7_565 .
C19 C20 H20B 109.3 . .
C20 C20 H20B 109.3 7_565 .
H20A C20 H20B 107.9 . .
C26 C21 C22 119.0(3) . .
C26 C21 C27 115.8(3) . .
C22 C21 C27 125.2(2) . .
O3 C22 C23 118.1(3) . .
O3 C22 C21 125.3(3) . .
C23 C22 C21 116.6(3) . .
C24 C23 C22 122.9(3) . .
C24 C23 H23 118.5 . .
C22 C23 H23 118.5 . .
C23 C24 C25 118.9(3) . .
C23 C24 H24 120.6 . .
C25 C24 H24 120.6 . .
C26 C25 C24 120.9(3) . .
C26 C25 N9 120.0(3) . .
C24 C25 N9 119.0(3) . .
C25 C26 C21 121.7(3) . .
C25 C26 H26 119.2 . .
C21 C26 H26 119.2 . .
O2 C27 O1 119.7(3) . .
O2 C27 C21 119.0(3) . .
O1 C27 C21 121.3(3) . .
C33 C28 C29 119.1(3) . .
C33 C28 C34 115.4(3) . .
C29 C28 C34 125.4(2) . .
O8 C29 C30 117.9(3) . .
O8 C29 C28 125.2(3) . .
C30 C29 C28 116.8(3) . .
C31 C30 C29 122.9(3) . .
C31 C30 H30 118.5 . .
C29 C30 H30 118.5 . .
C30 C31 C32 118.9(3) . .
C30 C31 H31 120.6 . .
C32 C31 H31 120.6 . .
C33 C32 C31 121.1(3) . .
C33 C32 N10 119.4(3) . .
C31 C32 N10 119.4(3) . .
C32 C33 C28 121.0(3) . .
C32 C33 H33 119.5 . .
C28 C33 H33 119.5 . .
O7 C34 O6 120.4(3) . .
O7 C34 C28 118.7(3) . .
O6 C34 C28 120.9(3) . .
C1 N1 C3 104.8(3) . .
C1 N1 Cd1 123.8(2) . .
C3 N1 Cd1 131.3(2) . .
C1 N2 C2 106.1(3) . .
C1 N2 C4 127.4(3) . .
C2 N2 C4 126.4(3) . .
C8 N3 C10 106.2(3) . .
C8 N3 C7 127.0(3) . .
C10 N3 C7 126.6(3) . .
C8 N4 C9 105.0(3) . .
C8 N4 Cd1 125.0(2) . 8_556
C9 N4 Cd1 129.9(2) . 8_556
C11 N5 C13 104.1(3) . .
C11 N5 Cd2 121.9(2) . .
C13 N5 Cd2 132.5(2) . .
C11 N6 C12 106.5(3) . .
C11 N6 C14 126.0(3) . .
C12 N6 C14 127.3(3) . .
C16 N7 C18 104.8(3) . .
C16 N7 Cd2 121.9(2) . .
C18 N7 Cd2 133.2(2) . .
C16 N8 C17 106.6(3) . .
C16 N8 C19 125.4(3) . .
C17 N8 C19 128.0(3) . .
O4 N9 O5 121.3(3) . .
O4 N9 C25 119.5(3) . .
O5 N9 C25 119.2(3) . .
O9 N10 O10 121.5(3) . .
O9 N10 C32 119.9(3) . .
O10 N10 C32 118.6(3) . .
C27 O1 Cd2 133.0(2) . .
C27 O1 Cd1 91.61(18) . .
Cd2 O1 Cd1 134.36(9) . .
C27 O2 Cd1 95.51(18) . .
C22 O3 Cd2 129.56(19) . .
C34 O6 Cd2 131.7(2) . .
C34 O6 Cd1 91.63(17) . 4
Cd2 O6 Cd1 136.10(9) . 4
C34 O7 Cd1 95.18(18) . 4
C29 O8 Cd2 126.83(19) . .
Cd1 O1W H1A 105(7) . .
Cd1 O1W H1B 123(6) . .
H1A O1W H1B 114(8) . .

loop_
_geom_bond_atom_site_label_1
_geom_bond_atom_site_label_2
_geom_bond_distance
_geom_bond_site_symmetry_2
Cd1 N4 2.287(3) 8_455
Cd1 N1 2.288(3) .
Cd1 O1W 2.352(3) .
Cd1 O2 2.394(2) .
Cd1 O7 2.418(2) 4_545
Cd1 O1 2.467(2) .
Cd1 O6 2.480(2) 4_545
Cd2 O8 2.213(2) .
Cd2 O3 2.254(2) .
Cd2 O6 2.267(2) .
Cd2 N7 2.275(3) .
Cd2 O1 2.288(2) .
Cd2 N5 2.360(3) .
C1 N1 1.310(4) .
C1 N2 1.337(4) .
C1 H1 0.9300 .
C2 C3 1.343(5) .
C2 N2 1.369(4) .
C2 H2 0.9300 .
C3 N1 1.364(4) .
C3 H3 0.9300 .
C4 N2 1.469(4) .
C4 C5 1.530(4) .
C4 H4A 0.9700 .
C4 H4B 0.9700 .
C5 C6 1.519(5) .
C5 H5A 0.9700 .
C5 H5B 0.9700 .
C6 C7 1.515(5) .
C6 H6A 0.9700 .
C6 H6B 0.9700 .
C7 N3 1.463(4) .
C7 H7A 0.9700 .
C7 H7B 0.9700 .
C8 N4 1.313(4) .
C8 N3 1.333(4) .
C8 H8 0.9300 .
C9 N4 1.351(4) .
C9 C10 1.357(5) .
C9 H9 0.9300 .
C10 N3 1.368(4) .
C10 H10 0.9300 .
C11 N5 1.315(4) .
C11 N6 1.340(4) .
C11 H11 0.9300 .
C12 N6 1.353(4) .
C12 C13 1.354(5) .
C12 H12 0.9300 .
C13 N5 1.358(4) .
C13 H13 0.9300 .
C14 N6 1.471(4) .
C14 C15 1.517(5) .
C14 H14A 0.9700 .
C14 H14B 0.9700 .
C15 C15 1.505(6) 5_666
C15 H15A 0.9700 .
C15 H15B 0.9700 .
C16 N7 1.317(4) .
C16 N8 1.338(4) .
C16 H16 0.9300 .
C17 C18 1.345(5) .
C17 N8 1.368(4) .
C17 H17 0.9300 .
C18 N7 1.364(4) .
C18 H18 0.9300 .
C19 N8 1.468(4) .
C19 C20 1.495(5) .
C19 H19A 0.9700 .
C19 H19B 0.9700 .
C20 C20 1.522(6) 7_565
C20 H20A 0.9700 .
C20 H20B 0.9700 .
C21 C26 1.387(4) .
C21 C22 1.435(4) .
C21 C27 1.501(4) .
C22 O3 1.292(3) .
C22 C23 1.428(4) .
C23 C24 1.357(4) .
C23 H23 0.9300 .
C24 C25 1.387(5) .
C24 H24 0.9300 .
C25 C26 1.372(4) .
C25 N9 1.439(4) .
C26 H26 0.9300 .
C27 O2 1.246(4) .
C27 O1 1.263(3) .
C28 C33 1.390(4) .
C28 C29 1.440(4) .
C28 C34 1.505(4) .
C29 O8 1.291(3) .
C29 C30 1.420(4) .
C30 C31 1.364(4) .
C30 H30 0.9300 .
C31 C32 1.387(5) .
C31 H31 0.9300 .
C32 C33 1.381(4) .
C32 N10 1.438(4) .
C33 H33 0.9300 .
C34 O7 1.242(4) .
C34 O6 1.267(3) .
N4 Cd1 2.287(3) 8_556
N9 O4 1.225(4) .
N9 O5 1.229(4) .
N10 O9 1.221(4) .
N10 O10 1.231(4) .
O6 Cd1 2.480(2) 4
O7 Cd1 2.418(2) 4
O1W H1A 0.62(7) .
O1W H1B 0.77(7) .

loop_
_geom_torsion_atom_site_label_1
_geom_torsion_atom_site_label_2
_geom_torsion_atom_site_label_3
_geom_torsion_atom_site_label_4
_geom_torsion
_geom_torsion_site_symmetry_1
_geom_torsion_site_symmetry_4
N2 C2 C3 N1 0.2(5) . .
N2 C4 C5 C6 -71.4(4) . .
C4 C5 C6 C7 171.8(3) . .
C5 C6 C7 N3 57.3(4) . .
N4 C9 C10 N3 1.5(4) . .
N6 C12 C13 N5 0.4(5) . .
N6 C14 C15 C15 61.1(5) . 5_666
N8 C17 C18 N7 -0.1(5) . .
N8 C19 C20 C20 175.2(4) . 7_565
C26 C21 C22 O3 178.0(3) . .
C27 C21 C22 O3 -4.8(5) . .
C26 C21 C22 C23 -2.5(4) . .
C27 C21 C22 C23 174.8(3) . .
O3 C22 C23 C24 -179.5(3) . .
C21 C22 C23 C24 0.9(5) . .
C22 C23 C24 C25 1.3(5) . .
C23 C24 C25 C26 -1.8(5) . .
C23 C24 C25 N9 -178.6(3) . .
C24 C25 C26 C21 0.2(5) . .
N9 C25 C26 C21 176.9(3) . .
C22 C21 C26 C25 2.0(4) . .
C27 C21 C26 C25 -175.5(3) . .
C26 C21 C27 O2 -17.4(4) . .
C22 C21 C27 O2 165.3(3) . .
C26 C21 C27 O1 159.9(3) . .
C22 C21 C27 O1 -17.4(4) . .
C33 C28 C29 O8 175.5(3) . .
C34 C28 C29 O8 -3.3(5) . .
C33 C28 C29 C30 -3.7(4) . .
C34 C28 C29 C30 177.5(3) . .
O8 C29 C30 C31 -177.5(3) . .
C28 C29 C30 C31 1.8(5) . .
C29 C30 C31 C32 0.6(5) . .
C30 C31 C32 C33 -1.1(5) . .
C30 C31 C32 N10 178.7(3) . .
C31 C32 C33 C28 -0.9(5) . .
N10 C32 C33 C28 179.3(3) . .
C29 C28 C33 C32 3.4(4) . .
C34 C28 C33 C32 -177.7(3) . .
C33 C28 C34 O7 -16.3(4) . .
C29 C28 C34 O7 162.6(3) . .
C33 C28 C34 O6 162.1(3) . .
C29 C28 C34 O6 -19.0(5) . .
N2 C1 N1 C3 -0.5(4) . .
N2 C1 N1 Cd1 -177.1(2) . .
C2 C3 N1 C1 0.2(4) . .
C2 C3 N1 Cd1 176.4(3) . .
N4 Cd1 N1 C1 8.1(15) 8_455 .
O1W Cd1 N1 C1 135.3(3) . .
O2 Cd1 N1 C1 -88.8(3) . .
O7 Cd1 N1 C1 -0.6(3) 4_545 .
O1 Cd1 N1 C1 -141.7(3) . .
O6 Cd1 N1 C1 52.2(3) 4_545 .
N4 Cd1 N1 C3 -167.5(12) 8_455 .
O1W Cd1 N1 C3 -40.3(3) . .
O2 Cd1 N1 C3 95.6(3) . .
O7 Cd1 N1 C3 -176.2(3) 4_545 .
O1 Cd1 N1 C3 42.7(3) . .
O6 Cd1 N1 C3 -123.4(3) 4_545 .
N1 C1 N2 C2 0.6(4) . .
N1 C1 N2 C4 176.7(3) . .
C3 C2 N2 C1 -0.5(4) . .
C3 C2 N2 C4 -176.6(3) . .
C5 C4 N2 C1 87.0(4) . .
C5 C4 N2 C2 -97.6(4) . .
N4 C8 N3 C10 0.3(4) . .
N4 C8 N3 C7 175.6(3) . .
C9 C10 N3 C8 -1.1(4) . .
C9 C10 N3 C7 -176.4(3) . .
C6 C7 N3 C8 -100.0(4) . .
C6 C7 N3 C10 74.4(4) . .
N3 C8 N4 C9 0.6(4) . .
N3 C8 N4 Cd1 -177.3(2) . 8_556
C10 C9 N4 C8 -1.3(4) . .
C10 C9 N4 Cd1 176.4(2) . 8_556
N6 C11 N5 C13 0.1(4) . .
N6 C11 N5 Cd2 -167.8(2) . .
C12 C13 N5 C11 -0.3(4) . .
C12 C13 N5 Cd2 165.7(3) . .
O8 Cd2 N5 C11 163.3(3) . .
O3 Cd2 N5 C11 -17.1(3) . .
O6 Cd2 N5 C11 -114.9(3) . .
N7 Cd2 N5 C11 -23.6(15) . .
O1 Cd2 N5 C11 63.1(3) . .
O8 Cd2 N5 C13 -0.7(3) . .
O3 Cd2 N5 C13 178.9(3) . .
O6 Cd2 N5 C13 81.1(3) . .
N7 Cd2 N5 C13 172.5(13) . .
O1 Cd2 N5 C13 -100.9(3) . .
N5 C11 N6 C12 0.2(4) . .
N5 C11 N6 C14 175.4(3) . .
C13 C12 N6 C11 -0.3(4) . .
C13 C12 N6 C14 -175.4(3) . .
C15 C14 N6 C11 -83.2(5) . .
C15 C14 N6 C12 91.0(4) . .
N8 C16 N7 C18 0.0(4) . .
N8 C16 N7 Cd2 -176.9(2) . .
C17 C18 N7 C16 0.0(4) . .
C17 C18 N7 Cd2 176.4(3) . .
O8 Cd2 N7 C16 -163.5(3) . .
O3 Cd2 N7 C16 16.9(3) . .
O6 Cd2 N7 C16 114.6(3) . .
O1 Cd2 N7 C16 -63.1(3) . .
N5 Cd2 N7 C16 23.4(15) . .
O8 Cd2 N7 C18 20.6(3) . .
O3 Cd2 N7 C18 -159.0(3) . .
O6 Cd2 N7 C18 -61.3(3) . .
O1 Cd2 N7 C18 121.1(3) . .
N5 Cd2 N7 C18 -152.5(13) . .
N7 C16 N8 C17 -0.1(4) . .
N7 C16 N8 C19 179.1(3) . .
C18 C17 N8 C16 0.1(4) . .
C18 C17 N8 C19 -179.0(4) . .
C20 C19 N8 C16 -66.1(5) . .
C20 C19 N8 C17 112.8(4) . .
C26 C25 N9 O4 0.2(5) . .
C24 C25 N9 O4 177.0(3) . .
C26 C25 N9 O5 -178.5(3) . .
C24 C25 N9 O5 -1.7(5) . .
C33 C32 N10 O9 5.3(5) . .
C31 C32 N10 O9 -174.5(3) . .
C33 C32 N10 O10 -173.9(3) . .
C31 C32 N10 O10 6.3(5) . .
O2 C27 O1 Cd2 -164.4(2) . .
C21 C27 O1 Cd2 18.3(4) . .
O2 C27 O1 Cd1 4.9(3) . .
C21 C27 O1 Cd1 -172.4(2) . .
O8 Cd2 O1 C27 178.7(3) . .
O3 Cd2 O1 C27 -3.1(3) . .
O6 Cd2 O1 C27 -67.9(10) . .
N7 Cd2 O1 C27 84.0(3) . .
N5 Cd2 O1 C27 -92.1(3) . .
O8 Cd2 O1 Cd1 13.76(15) . .
O3 Cd2 O1 Cd1 -168.03(15) . .
O6 Cd2 O1 Cd1 127.2(8) . .
N7 Cd2 O1 Cd1 -80.98(14) . .
N5 Cd2 O1 Cd1 102.97(15) . .
N4 Cd1 O1 C27 -93.28(18) 8_455 .
N1 Cd1 O1 C27 84.66(18) . .
O1W Cd1 O1 C27 175.15(19) . .
O2 Cd1 O1 C27 -2.78(17) . .
O7 Cd1 O1 C27 -4.9(2) 4_545 .
O6 Cd1 O1 C27 -175.4(3) 4_545 .
N4 Cd1 O1 Cd2 75.78(14) 8_455 .
N1 Cd1 O1 Cd2 -106.27(14) . .
O1W Cd1 O1 Cd2 -15.78(15) . .
O2 Cd1 O1 Cd2 166.29(18) . .
O7 Cd1 O1 Cd2 164.12(11) 4_545 .
O6 Cd1 O1 Cd2 -6.3(4) 4_545 .
O1 C27 O2 Cd1 -5.1(3) . .
C21 C27 O2 Cd1 172.3(2) . .
N4 Cd1 O2 C27 92.8(2) 8_455 .
N1 Cd1 O2 C27 -91.2(2) . .
O1W Cd1 O2 C27 -0.1(3) . .
O7 Cd1 O2 C27 -178.5(2) 4_545 .
O1 Cd1 O2 C27 2.83(17) . .
O6 Cd1 O2 C27 179.98(17) 4_545 .
C23 C22 O3 Cd2 -154.7(2) . .
C21 C22 O3 Cd2 24.9(4) . .
O8 Cd2 O3 C22 82(3) . .
O6 Cd2 O3 C22 156.6(2) . .
N7 Cd2 O3 C22 -112.1(3) . .
O1 Cd2 O3 C22 -18.8(2) . .
N5 Cd2 O3 C22 68.4(3) . .
O7 C34 O6 Cd2 -170.1(2) . .
C28 C34 O6 Cd2 11.5(4) . .
O7 C34 O6 Cd1 1.9(3) . 4
C28 C34 O6 Cd1 -176.5(2) . 4
O8 Cd2 O6 C34 6.8(2) . .
O3 Cd2 O6 C34 -171.4(2) . .
N7 Cd2 O6 C34 100.8(3) . .
O1 Cd2 O6 C34 -107.3(9) . .
N5 Cd2 O6 C34 -83.1(3) . .
O8 Cd2 O6 Cd1 -161.48(15) . 4
O3 Cd2 O6 Cd1 20.26(15) . 4
N7 Cd2 O6 Cd1 -67.51(15) . 4
O1 Cd2 O6 Cd1 84.4(9) . 4
N5 Cd2 O6 Cd1 108.54(15) . 4
O6 C34 O7 Cd1 -1.9(3) . 4
C28 C34 O7 Cd1 176.5(2) . 4
C30 C29 O8 Cd2 -149.9(2) . .
C28 C29 O8 Cd2 30.9(4) . .
O3 Cd2 O8 C29 47(3) . .
O6 Cd2 O8 C29 -27.7(2) . .
N7 Cd2 O8 C29 -118.8(2) . .
O1 Cd2 O8 C29 147.7(2) . .
N5 Cd2 O8 C29 60.8(2) . .
